data_2238164
loop_
_publ_author_name
'Bugenhagen, Bernhard'
'Al Jasem, Yosef'
'al Hindawi, Bassam'
'Al Rawashdeh, Nathir'
'Thiemann, Thies'

_publ_section_title
;
 (<i>E</i>)-Methyl 3-(10-bromoanthracen-9-yl)acrylate
;
_journal_coeditor_code GK2574
_journal_issue 7
_journal_name_full 'Acta Crystallographica Section E'
_journal_page_first o1138
_journal_page_last o1139
_journal_paper_doi 10.1107/S1600536813016905
_journal_volume 69
_journal_year 2013
_chemical_formula_iupac 'C18 H13 Br O2'
_chemical_formula_moiety 'C18 H13 Br O2'
_chemical_formula_sum 'C18 H13 Br O2'
_chemical_formula_weight 341.19
_chemical_melting_point 425
_chemical_name_systematic
;
Methyl 3-(10-bromoanthracen-9-yl)prop-2-enoate
;
_space_group_crystal_system orthorhombic
_space_group_IT_number 60
_space_group_name_Hall '-P 2n 2ab'
_space_group_name_H-M_alt 'P b c n'
_symmetry_space_group_name_Hall '-P 2n 2ab'
_symmetry_space_group_name_H-M 'P b c n'
_atom_sites_solution_hydrogens geom
_atom_sites_solution_primary direct
_cell_angle_alpha 90
_cell_angle_beta 90
_cell_angle_gamma 90
_cell_formula_units_Z 8
_cell_length_a 40.5848(4)
_cell_length_b 5.32093(5)
_cell_length_c 13.07100(10)
_cell_measurement_reflns_used 13502
_cell_measurement_temperature 100.01(10)
_cell_measurement_theta_max 76.3340
_cell_measurement_theta_min 4.3400
_cell_volume 2822.67(4)
_computing_cell_refinement
;
CrysAlis PRO (Agilent, 2013)
;
_computing_data_collection
;
CrysAlis PRO (Agilent, 2013)
;
_computing_data_reduction
;
CrysAlis PRO (Agilent, 2013)
;
_computing_molecular_graphics
;
PLATON (Spek, 2009) and Mercury (Macrae <i>et al.</i>, 2008)
;
_computing_publication_material
;
SHELXL97 (Sheldrick, 2008) and PLATON (Spek, 2009)
;
_computing_structure_refinement
;
SHELXL97 (Sheldrick, 2008) within OLEX2 (Dolomanov <i>et al.</i>,
2009)
;
_computing_structure_solution
;
SHELXS97 (Sheldrick, 2008)
;
_diffrn_ambient_temperature 100.01(10)
_diffrn_detector_area_resol_mean 10.4127
_diffrn_measured_fraction_theta_full 0.9988
_diffrn_measured_fraction_theta_max 0.9957
_diffrn_measurement_device_type
;
Oxford Diffraction SuperNova, Dual, Cu at
zero,
Atlas
;
_diffrn_measurement_method '\w scans'
_diffrn_radiation_monochromator mirror
_diffrn_radiation_type 'Cu K\a'
_diffrn_radiation_wavelength 1.5418
_diffrn_reflns_av_R_equivalents 0.0221
_diffrn_reflns_limit_h_max 44
_diffrn_reflns_limit_h_min -50
_diffrn_reflns_limit_k_max 6
_diffrn_reflns_limit_k_min -5
_diffrn_reflns_limit_l_max 16
_diffrn_reflns_limit_l_min -15
_diffrn_reflns_number 25313
_diffrn_reflns_theta_full 67.684
_diffrn_reflns_theta_max 76.342
_diffrn_reflns_theta_min 4.358
_exptl_absorpt_coefficient_mu 3.978
_exptl_absorpt_correction_T_max 0.924
_exptl_absorpt_correction_T_min 0.891
_exptl_absorpt_correction_type analytical
_exptl_absorpt_process_details
;
(CrysAlis PRO; Agilent, 2013)
;
_exptl_crystal_colour 'light yellow'
_exptl_crystal_density_diffrn 1.606
_exptl_crystal_description block
_exptl_crystal_F_000 1376
_exptl_crystal_size_max 0.205
_exptl_crystal_size_mid 0.187
_exptl_crystal_size_min 0.132
_refine_diff_density_max 0.310
_refine_diff_density_min -0.441
_refine_ls_extinction_method none
_refine_ls_goodness_of_fit_ref 1.117
_refine_ls_hydrogen_treatment constr
_refine_ls_matrix_type full
_refine_ls_number_parameters 191
_refine_ls_number_reflns 2961
_refine_ls_number_restraints 0
_refine_ls_restrained_S_all 1.117
_refine_ls_R_factor_all 0.0274
_refine_ls_R_factor_gt 0.0264
_refine_ls_shift/su_max 0.003
_refine_ls_shift/su_mean 0.000
_refine_ls_structure_factor_coef Fsqd
_refine_ls_weighting_details
;
 w=1/[\s^2^(Fo^2^)+(0.0253P)^2^+4.4132P]
 where P=(Fo^2^+2Fc^2^)/3
;
_refine_ls_weighting_scheme calc
_refine_ls_wR_factor_gt 0.0656
_refine_ls_wR_factor_ref 0.0659
_reflns_number_gt 2900
_reflns_number_total 2961
_reflns_threshold_expression I>2\s(I)
_cod_data_source_file gk2574.cif
_cod_data_source_block I
_cod_original_cell_volume 2822.67(5)
_cod_database_code 2238164
_cod_database_fobs_code 2238164
_shelx_space_group_comment
;
The symmetry employed for this shelxl refinement is uniquely defined
by the following loop, which should always be used as a source of
symmetry information in preference to the above space-group names.
They are only intended as comments.
;
_shelxl_version_number 20.13

loop_
_space_group_symop_operation_xyz
'x, y, z'
'-x+1/2, -y+1/2, z+1/2'
'x+1/2, -y+1/2, -z'
'-x, y, -z+1/2'
'-x, -y, -z'
'x-1/2, y-1/2, -z-1/2'
'-x-1/2, y-1/2, z'
'x, -y, z-1/2'

loop_
_atom_site_type_symbol
_atom_site_label
_atom_site_fract_x
_atom_site_fract_y
_atom_site_fract_z
_atom_site_U_iso_or_equiv
_atom_site_adp_type
_atom_site_calc_flag
_atom_site_occupancy
Br Br1 0.28462(2) 1.11853(4) 0.77185(2) 0.01637(8) Uani d 1
C C1 0.32116(4) 0.9076(3) 0.73973(14) 0.0125(4) Uani d 1
C C10 0.34022(5) 0.3729(3) 0.56492(14) 0.0143(4) Uani d 1
C C11 0.31165(5) 0.3554(4) 0.51014(14) 0.0159(4) Uani d 1
C C12 0.28558(4) 0.5263(4) 0.52784(14) 0.0157(4) Uani d 1
C C13 0.28813(4) 0.7045(4) 0.60248(14) 0.0141(4) Uani d 1
C C14 0.31732(4) 0.7266(3) 0.66306(13) 0.0121(3) Uani d 1
C C15 0.40212(4) 0.4163(3) 0.67191(14) 0.0132(4) Uani d 1
C C16 0.43266(4) 0.4937(4) 0.65111(14) 0.0145(4) Uani d 1
C C17 0.45923(4) 0.3109(4) 0.63028(14) 0.0147(4) Uani d 1
C C18 0.51645(5) 0.2672(4) 0.60385(19) 0.0263(5) Uani d 1
C C2 0.35047(4) 0.9392(3) 0.79499(14) 0.0122(3) Uani d 1
C C3 0.35474(5) 1.1300(3) 0.87078(14) 0.0144(4) Uani d 1
C C4 0.38315(5) 1.1478(4) 0.92569(14) 0.0165(4) Uani d 1
C C5 0.40887(4) 0.9717(4) 0.91069(14) 0.0160(4) Uani d 1
C C6 0.40616(4) 0.7915(4) 0.83732(14) 0.0148(4) Uani d 1
C C7 0.37738(4) 0.7705(3) 0.77405(13) 0.0119(3) Uani d 1
C C8 0.37435(4) 0.5854(3) 0.69716(14) 0.0120(3) Uani d 1
C C9 0.34444(4) 0.5594(3) 0.64271(14) 0.0120(3) Uani d 1
H H10 0.3573 0.2613 0.5514 0.017 Uiso calc 1
H H11 0.3093 0.2304 0.4609 0.019 Uiso calc 1
H H12 0.2666 0.5171 0.4883 0.019 Uiso calc 1
H H13 0.2706 0.8133 0.6141 0.017 Uiso calc 1
H H15 0.3980 0.2444 0.6704 0.016 Uiso calc 1
H H16 0.4373 0.6648 0.6497 0.017 Uiso calc 1
H H18A 0.5146 0.1947 0.5368 0.039 Uiso calc 1
H H18B 0.5169 0.1357 0.6541 0.039 Uiso calc 1
H H18C 0.5364 0.3639 0.6081 0.039 Uiso calc 1
H H3 0.3378 1.2440 0.8828 0.017 Uiso calc 1
H H4 0.3857 1.2763 0.9733 0.020 Uiso calc 1
H H5 0.4277 0.9793 0.9512 0.019 Uiso calc 1
H H6 0.4234 0.6788 0.8279 0.018 Uiso calc 1
O O1 0.48841(3) 0.4289(3) 0.62263(12) 0.0218(3) Uani d 1
O O2 0.45611(3) 0.0860(3) 0.62159(11) 0.0188(3) Uani d 1

loop_
_atom_site_aniso_label
_atom_site_aniso_U_11
_atom_site_aniso_U_22
_atom_site_aniso_U_33
_atom_site_aniso_U_12
_atom_site_aniso_U_13
_atom_site_aniso_U_23
Br1 0.01322(11) 0.01739(12) 0.01851(12) 0.00440(7) 0.00145(7) -0.00092(7)
C1 0.0115(8) 0.0126(8) 0.0134(8) 0.0022(7) 0.0032(7) 0.0026(7)
C10 0.0131(8) 0.0149(9) 0.0150(8) -0.0007(7) 0.0037(7) -0.0002(7)
C11 0.0174(9) 0.0177(9) 0.0126(8) -0.0038(7) 0.0028(7) -0.0025(7)
C12 0.0129(8) 0.0203(10) 0.0140(9) -0.0035(7) -0.0003(7) 0.0027(8)
C13 0.0115(8) 0.0151(9) 0.0155(9) 0.0000(7) 0.0014(7) 0.0039(8)
C14 0.0111(8) 0.0130(8) 0.0122(8) -0.0004(7) 0.0020(6) 0.0030(7)
C15 0.0141(8) 0.0119(8) 0.0137(8) 0.0019(7) -0.0009(7) -0.0001(7)
C16 0.0145(8) 0.0111(8) 0.0180(9) 0.0009(7) 0.0015(7) 0.0005(7)
C17 0.0118(8) 0.0175(9) 0.0149(8) -0.0002(7) -0.0009(7) -0.0021(7)
C18 0.0111(9) 0.0307(12) 0.0371(12) 0.0045(8) 0.0014(8) -0.0118(10)
C2 0.0119(8) 0.0121(8) 0.0126(8) -0.0005(7) 0.0024(7) 0.0030(7)
C3 0.0144(8) 0.0137(9) 0.0151(9) 0.0008(7) 0.0033(7) 0.0000(7)
C4 0.0189(9) 0.0173(9) 0.0134(8) -0.0037(7) 0.0027(7) -0.0017(7)
C5 0.0124(8) 0.0207(10) 0.0148(8) -0.0030(7) -0.0016(7) 0.0015(8)
C6 0.0117(8) 0.0161(9) 0.0167(9) 0.0009(7) 0.0005(7) 0.0022(7)
C7 0.0117(8) 0.0113(8) 0.0128(8) -0.0008(7) 0.0019(6) 0.0031(7)
C8 0.0114(8) 0.0109(8) 0.0138(8) 0.0005(7) 0.0021(7) 0.0032(7)
C9 0.0119(8) 0.0113(8) 0.0128(8) -0.0009(7) 0.0031(6) 0.0011(7)
O1 0.0098(6) 0.0199(7) 0.0356(8) -0.0004(5) 0.0041(6) -0.0088(6)
O2 0.0162(6) 0.0136(7) 0.0266(7) 0.0024(5) 0.0007(6) -0.0016(6)

loop_
_atom_type_symbol
_atom_type_description
_atom_type_scat_dispersion_real
_atom_type_scat_dispersion_imag
_atom_type_scat_source
C C 0.0181 0.0091 'International Tables Vol C Tables 4.2.6.8 and 6.1.1.4'
H H 0.0000 0.0000 'International Tables Vol C Tables 4.2.6.8 and 6.1.1.4'
O O 0.0492 0.0322 'International Tables Vol C Tables 4.2.6.8 and 6.1.1.4'
Br Br -0.6763 1.2805 'International Tables Vol C Tables 4.2.6.8 and 6.1.1.4'

loop_
_geom_angle_atom_site_label_1
_geom_angle_atom_site_label_2
_geom_angle_atom_site_label_3
_geom_angle
C2 C1 Br1 118.41(14)
C14 C1 C2 123.12(17)
C14 C1 Br1 118.46(14)
C1 C2 C3 123.06(17)
C1 C2 C7 118.09(17)
C3 C2 C7 118.85(17)
C2 C3 H3 119.4
C4 C3 C2 121.20(18)
C4 C3 H3 119.4
C3 C4 H4 119.8
C3 C4 C5 120.32(18)
C5 C4 H4 119.8
C4 C5 H5 119.9
C6 C5 C4 120.29(17)
C6 C5 H5 119.9
C5 C6 H6 119.1
C5 C6 C7 121.77(17)
C7 C6 H6 119.1
C6 C7 C2 117.34(16)
C8 C7 C2 120.27(16)
C8 C7 C6 122.32(17)
C7 C8 C9 120.06(16)
C7 C8 C15 121.10(16)
C9 C8 C15 118.84(16)
C8 C9 C10 121.88(17)
C8 C9 C14 120.18(16)
C10 C9 C14 117.93(16)
C9 C10 H10 119.3
C11 C10 C9 121.42(18)
C11 C10 H10 119.3
C10 C11 H11 119.8
C10 C11 C12 120.37(18)
C12 C11 H11 119.8
C11 C12 H12 119.8
C13 C12 C11 120.48(17)
C13 C12 H12 119.8
C12 C13 H13 119.5
C12 C13 C14 121.07(17)
C14 C13 H13 119.5
C1 C14 C9 118.22(16)
C1 C14 C13 123.08(17)
C13 C14 C9 118.68(17)
C8 C15 H15 117.8
C16 C15 C8 124.45(17)
C16 C15 H15 117.8
C15 C16 H16 119.6
C15 C16 C17 120.83(18)
C17 C16 H16 119.6
O1 C17 C16 110.43(17)
O2 C17 C16 126.35(18)
O2 C17 O1 123.22(18)
H18A C18 H18B 109.5
H18A C18 H18C 109.5
H18B C18 H18C 109.5
O1 C18 H18A 109.5
O1 C18 H18B 109.5
O1 C18 H18C 109.5
C17 O1 C18 115.31(16)

loop_
_geom_bond_atom_site_label_1
_geom_bond_atom_site_label_2
_geom_bond_distance
C1 Br1 1.9068(18)
C1 C14 1.398(3)
C1 C2 1.402(3)
C10 C11 1.366(3)
C10 H10 0.9300
C11 C12 1.414(3)
C11 H11 0.9300
C12 C13 1.364(3)
C12 H12 0.9300
C13 C14 1.430(2)
C13 H13 0.9300
C15 C16 1.334(3)
C15 H15 0.9300
C16 C17 1.478(3)
C16 H16 0.9300
C17 O2 1.208(2)
C17 O1 1.344(2)
C18 O1 1.448(2)
C18 H18C 0.9600
C18 H18B 0.9600
C18 H18A 0.9600
C2 C7 1.440(2)
C2 C3 1.429(3)
C3 C4 1.361(3)
C3 H3 0.9300
C4 C5 1.416(3)
C4 H4 0.9300
C5 C6 1.361(3)
C5 H5 0.9300
C6 C7 1.435(2)
C6 H6 0.9300
C7 C8 1.413(3)
C8 C15 1.479(2)
C8 C9 1.414(2)
C9 C14 1.440(2)
C9 C10 1.431(3)

loop_
_geom_hbond_atom_site_label_D
_geom_hbond_atom_site_label_H
_geom_hbond_atom_site_label_A
_geom_hbond_site_symmetry_A
_geom_hbond_distance_DH
_geom_hbond_distance_HA
_geom_hbond_distance_DA
_geom_hbond_angle_DHA
C15 H15 Cg1 1_545 0.93 2.91(2) 3.5055(19) 123
C16 H16 O2 1_565 0.93 2.40 3.315(3) 170
C5 H5 O2 8_566 0.93 2.53 3.372(2) 150

loop_
_geom_torsion_atom_site_label_1
_geom_torsion_atom_site_label_2
_geom_torsion_atom_site_label_3
_geom_torsion_atom_site_label_4
_geom_torsion
C1 C2 C3 C4 177.29(18)
C1 C2 C7 C6 -174.75(17)
C1 C2 C7 C8 2.3(3)
C2 C1 C14 C9 2.3(3)
C2 C1 C14 C13 -176.07(17)
C2 C3 C4 C5 -1.8(3)
C2 C7 C8 C9 -2.1(3)
C2 C7 C8 C15 177.76(16)
C3 C2 C7 C6 5.1(2)
C3 C2 C7 C8 -177.85(16)
C3 C4 C5 C6 3.6(3)
C4 C5 C6 C7 -0.9(3)
C5 C6 C7 C2 -3.5(3)
C5 C6 C7 C8 179.56(18)
C6 C7 C8 C9 174.75(17)
C6 C7 C8 C15 -5.4(3)
C7 C2 C3 C4 -2.6(3)
C7 C8 C9 C10 -179.43(17)
C7 C8 C9 C14 2.0(3)
C7 C8 C15 C16 -51.1(3)
C8 C9 C10 C11 -177.55(18)
C8 C9 C14 C1 -2.0(3)
C8 C9 C14 C13 176.41(17)
C8 C15 C16 C17 177.77(17)
C9 C8 C15 C16 128.8(2)
C9 C10 C11 C12 1.3(3)
C10 C9 C14 C1 179.34(16)
C10 C9 C14 C13 -2.2(3)
C10 C11 C12 C13 -2.5(3)
C11 C12 C13 C14 1.3(3)
C12 C13 C14 C1 179.44(18)
C12 C13 C14 C9 1.1(3)
C14 C1 C2 C3 177.70(17)
C14 C1 C2 C7 -2.4(3)
C14 C9 C10 C11 1.1(3)
C15 C8 C9 C10 0.7(3)
C15 C8 C9 C14 -177.88(16)
C15 C16 C17 O1 -173.18(18)
C15 C16 C17 O2 6.3(3)
C16 C17 O1 C18 179.04(17)
O2 C17 O1 C18 -0.5(3)
Br1 C1 C2 C3 -3.1(2)
Br1 C1 C2 C7 176.78(13)
Br1 C1 C14 C9 -176.89(13)
Br1 C1 C14 C13 4.7(2)
